data_7006642
loop_
_publ_author_name
'Iwamoto, Takeaki'
'Sekiguchi, Yumiko'
'Yoshida, Naoki'
'Kabuto, Chizuko'
'Kira, Mitsuo'

_publ_section_title
;
 Ligand dependence of pi-complex character in disilene-palladium
 complexes.
;
_journal_issue 1
_journal_name_full 'Dalton transactions (Cambridge, England : 2003)'
_journal_page_first 177
_journal_page_last 182
_journal_paper_doi 10.1039/b512414j
_journal_year 2006
_chemical_formula_sum 'C40 H82 P2 Pd Si6'
_chemical_formula_weight 899.94
_chemical_name_systematic
;
?
;
_space_group_IT_number 2
_symmetry_cell_setting triclinic
_symmetry_space_group_name_Hall '-P 1'
_symmetry_space_group_name_H-M 'P -1'
_atom_sites_solution_hydrogens geom
_atom_sites_solution_primary direct
_atom_sites_solution_secondary difmap
_audit_creation_method SHELXL-97
_cell_angle_alpha 93.507(3)
_cell_angle_beta 94.393(3)
_cell_angle_gamma 100.588(4)
_cell_formula_units_Z 2
_cell_length_a 11.326(3)
_cell_length_b 11.988(3)
_cell_length_c 19.426(5)
_cell_measurement_reflns_used 6916
_cell_measurement_temperature 173.1500
_cell_measurement_theta_max 27.4835
_cell_measurement_theta_min 3.0539
_cell_volume 2577.4(12)
_computing_cell_refinement 'CrystalClear (Rigaku Corp., 2000)'
_computing_data_collection 'CrystalClear (Rigaku Corp., 2000)'
_computing_data_reduction 'CrystalClear (Rigaku Corp., 2000)'
_computing_structure_refinement 'SHELXL-97 (Sheldrick, 1997)'
_computing_structure_solution 'SHELXS-97 (Sheldrick, 1990)'
_diffrn_ambient_temperature 173.1500
_diffrn_detector_area_resol_mean 14.6306
_diffrn_measured_fraction_theta_full 0.959
_diffrn_measured_fraction_theta_max 0.937
_diffrn_measurement_device_type 'Rigaku/MSC Mercury CCD'
_diffrn_measurement_method dtintegrate.ref
_diffrn_radiation_monochromator graphite
_diffrn_radiation_source 'fine-focus sealed tube'
_diffrn_radiation_type MoK\a
_diffrn_radiation_wavelength 0.71070
_diffrn_reflns_av_R_equivalents 0.0329
_diffrn_reflns_av_sigmaI/netI 0.0635
_diffrn_reflns_limit_h_max 14
_diffrn_reflns_limit_h_min -13
_diffrn_reflns_limit_k_max 15
_diffrn_reflns_limit_k_min -15
_diffrn_reflns_limit_l_max 19
_diffrn_reflns_limit_l_min -24
_diffrn_reflns_number 19373
_diffrn_reflns_theta_full 25.00
_diffrn_reflns_theta_max 27.00
_diffrn_reflns_theta_min 3.51
_exptl_absorpt_coefficient_mu 0.586
_exptl_absorpt_correction_T_max 1.0000
_exptl_absorpt_correction_T_min 0.9439
_exptl_absorpt_correction_type multi-scan
_exptl_absorpt_process_details '(Jacobson, 1998)'
_exptl_crystal_colour Yellow
_exptl_crystal_density_diffrn 1.160
_exptl_crystal_density_method 'not measured'
_exptl_crystal_description Prism
_exptl_crystal_F_000 964
_exptl_crystal_size_max 0.1000
_exptl_crystal_size_mid 0.1000
_exptl_crystal_size_min 0.1000
_refine_diff_density_max 0.655
_refine_diff_density_min -0.394
_refine_diff_density_rms 0.088
_refine_ls_extinction_method none
_refine_ls_goodness_of_fit_ref 1.097
_refine_ls_hydrogen_treatment constr
_refine_ls_matrix_type full
_refine_ls_number_parameters 466
_refine_ls_number_reflns 10555
_refine_ls_number_restraints 0
_refine_ls_restrained_S_all 1.097
_refine_ls_R_factor_all 0.0671
_refine_ls_R_factor_gt 0.0503
_refine_ls_shift/su_max 0.000
_refine_ls_shift/su_mean 0.000
_refine_ls_structure_factor_coef Fsqd
_refine_ls_weighting_details 'calc w=1/[\s^2^(Fo^2^)+(0.0148P)^2^+3.1594P] where P=(Fo^2^+2Fc^2^)/3'
_refine_ls_weighting_scheme calc
_refine_ls_wR_factor_gt 0.0810
_refine_ls_wR_factor_ref 0.0882
_reflns_number_gt 8754
_reflns_number_total 10555
_reflns_threshold_expression >2sigma(I)
_cod_data_source_file b512414j.txt
_cod_data_source_block (PhMe2P)2Ph(disilene)_complex_13
_cod_depositor_comments
;
The following automatic conversions were performed:
'_exptl_absorpt_correction_type' value 'Multi-scan' changed to
'multi-scan' according to
'/home/saulius/struct/CIF-dictionaries/cif_core.dic' dictionary named
'cif_core.dic' version 2.4.1 from 2010-06-29.

Automatic conversion script
Id: cif_fix_enum 1527 2010-12-29 10:47:43Z saulius 
;
_cod_original_cell_volume 2577.5(11)
_cod_original_sg_symbol_H-M P-1
_cod_database_code 7006642

loop_
_symmetry_equiv_pos_as_xyz
'x, y, z'
'-x, -y, -z'

loop_
_atom_site_label
_atom_site_type_symbol
_atom_site_fract_x
_atom_site_fract_y
_atom_site_fract_z
_atom_site_U_iso_or_equiv
_atom_site_adp_type
_atom_site_occupancy
_atom_site_symmetry_multiplicity
_atom_site_calc_flag
_atom_site_refinement_flags
_atom_site_disorder_assembly
_atom_site_disorder_group
Pd1 Pd 0.81298(2) 0.44787(2) 0.230650(12) 0.01895(7) Uani 1 1 d . . .
P1 P 0.90231(8) 0.47317(8) 0.12563(4) 0.0258(2) Uani 1 1 d . . .
P2 P 0.88547(8) 0.62690(7) 0.29105(5) 0.0245(2) Uani 1 1 d . . .
Si1 Si 0.73222(8) 0.31756(8) 0.31625(4) 0.01912(19) Uani 1 1 d . . .
Si2 Si 0.66217(8) 0.27592(7) 0.20182(4) 0.01911(19) Uani 1 1 d . . .
Si3 Si 0.60809(9) 0.34727(9) 0.40634(5) 0.0263(2) Uani 1 1 d . . .
Si4 Si 0.92353(8) 0.27933(8) 0.35988(5) 0.0235(2) Uani 1 1 d . . .
Si5 Si 0.68579(9) 0.10278(8) 0.14358(5) 0.0276(2) Uani 1 1 d . . .
Si6 Si 0.48137(8) 0.33268(8) 0.15523(5) 0.0253(2) Uani 1 1 d . . .
C1 C 0.5130(3) 0.4572(3) 0.38999(19) 0.0392(10) Uani 1 1 d . . .
H1 H 0.4719 0.4705 0.4303 0.059 Uiso 1 1 calc R . .
H2 H 0.4549 0.4306 0.3512 0.059 Uiso 1 1 calc R . .
H3 H 0.5636 0.5269 0.3802 0.059 Uiso 1 1 calc R . .
C2 C 0.7046(3) 0.3995(3) 0.48966(17) 0.0363(9) Uani 1 1 d . . .
H4 H 0.7566 0.4703 0.4836 0.054 Uiso 1 1 calc R . .
H5 H 0.7525 0.3442 0.5019 0.054 Uiso 1 1 calc R . .
H6 H 0.6538 0.4104 0.5259 0.054 Uiso 1 1 calc R . .
C3 C 0.4976(3) 0.2121(3) 0.42313(19) 0.0366(9) Uani 1 1 d . . .
C4 C 0.5628(4) 0.1142(4) 0.4376(2) 0.0563(13) Uani 1 1 d . . .
H7 H 0.5046 0.0461 0.4412 0.084 Uiso 1 1 calc R . .
H8 H 0.6134 0.1325 0.4803 0.084 Uiso 1 1 calc R . .
H9 H 0.6115 0.1023 0.4005 0.084 Uiso 1 1 calc R . .
C5 C 0.4278(4) 0.2350(4) 0.4860(2) 0.0598(13) Uani 1 1 d . . .
H10 H 0.3833 0.2942 0.4770 0.090 Uiso 1 1 calc R . .
H11 H 0.4836 0.2581 0.5262 0.090 Uiso 1 1 calc R . .
H12 H 0.3729 0.1668 0.4939 0.090 Uiso 1 1 calc R . .
C6 C 0.4066(4) 0.1748(4) 0.3603(2) 0.0510(12) Uani 1 1 d . . .
H13 H 0.4485 0.1604 0.3205 0.076 Uiso 1 1 calc R . .
H14 H 0.3616 0.2338 0.3519 0.076 Uiso 1 1 calc R . .
H15 H 0.3525 0.1066 0.3690 0.076 Uiso 1 1 calc R . .
C7 C 0.9944(3) 0.4071(3) 0.42041(17) 0.0314(8) Uani 1 1 d . . .
H16 H 1.0761 0.4021 0.4347 0.047 Uiso 1 1 calc R . .
H17 H 0.9496 0.4091 0.4603 0.047 Uiso 1 1 calc R . .
H18 H 0.9935 0.4752 0.3970 0.047 Uiso 1 1 calc R . .
C8 C 1.0239(3) 0.2767(3) 0.28720(18) 0.0340(9) Uani 1 1 d . . .
H19 H 0.9985 0.3210 0.2513 0.051 Uiso 1 1 calc R . .
H20 H 1.0187 0.1996 0.2688 0.051 Uiso 1 1 calc R . .
H21 H 1.1058 0.3082 0.3044 0.051 Uiso 1 1 calc R . .
C9 C 0.9427(3) 0.1509(3) 0.41143(18) 0.0322(9) Uani 1 1 d . . .
C10 C 0.8774(4) 0.0375(3) 0.3737(2) 0.0462(11) Uani 1 1 d . . .
H22 H 0.8913 -0.0241 0.4007 0.069 Uiso 1 1 calc R . .
H23 H 0.9075 0.0284 0.3293 0.069 Uiso 1 1 calc R . .
H24 H 0.7924 0.0372 0.3676 0.069 Uiso 1 1 calc R . .
C11 C 0.8969(4) 0.1622(3) 0.48356(19) 0.0458(11) Uani 1 1 d . . .
H25 H 0.9058 0.0963 0.5077 0.069 Uiso 1 1 calc R . .
H26 H 0.8133 0.1682 0.4787 0.069 Uiso 1 1 calc R . .
H27 H 0.9429 0.2291 0.5093 0.069 Uiso 1 1 calc R . .
C12 C 1.0783(4) 0.1484(4) 0.4210(2) 0.0548(12) Uani 1 1 d . . .
H28 H 1.1212 0.2201 0.4426 0.082 Uiso 1 1 calc R . .
H29 H 1.1073 0.1350 0.3767 0.082 Uiso 1 1 calc R . .
H30 H 1.0911 0.0886 0.4498 0.082 Uiso 1 1 calc R . .
C13 C 0.6623(4) 0.0951(3) 0.04587(18) 0.0430(10) Uani 1 1 d . . .
H31 H 0.7046 0.1639 0.0295 0.064 Uiso 1 1 calc R . .
H32 H 0.5778 0.0860 0.0318 0.064 Uiso 1 1 calc R . .
H33 H 0.6926 0.0313 0.0267 0.064 Uiso 1 1 calc R . .
C14 C 0.8417(4) 0.0737(4) 0.1624(2) 0.0480(11) Uani 1 1 d . . .
H34 H 0.8471 0.0017 0.1396 0.072 Uiso 1 1 calc R . .
H35 H 0.8585 0.0717 0.2115 0.072 Uiso 1 1 calc R . .
H36 H 0.8992 0.1328 0.1458 0.072 Uiso 1 1 calc R . .
C15 C 0.5748(3) -0.0233(3) 0.17185(18) 0.0324(9) Uani 1 1 d . . .
C16 C 0.6052(4) -0.0414(3) 0.24796(19) 0.0460(11) Uani 1 1 d . . .
H37 H 0.6029 0.0268 0.2761 0.069 Uiso 1 1 calc R . .
H38 H 0.6845 -0.0592 0.2538 0.069 Uiso 1 1 calc R . .
H39 H 0.5474 -0.1031 0.2618 0.069 Uiso 1 1 calc R . .
C17 C 0.5828(4) -0.1324(3) 0.1280(2) 0.0519(12) Uani 1 1 d . . .
H40 H 0.6648 -0.1435 0.1309 0.078 Uiso 1 1 calc R . .
H41 H 0.5561 -0.1254 0.0806 0.078 Uiso 1 1 calc R . .
H42 H 0.5324 -0.1963 0.1450 0.078 Uiso 1 1 calc R . .
C18 C 0.4449(4) -0.0040(3) 0.1629(2) 0.0497(11) Uani 1 1 d . . .
H43 H 0.3916 -0.0684 0.1774 0.075 Uiso 1 1 calc R . .
H44 H 0.4235 0.0051 0.1150 0.075 Uiso 1 1 calc R . .
H45 H 0.4380 0.0633 0.1905 0.075 Uiso 1 1 calc R . .
C19 C 0.3404(3) 0.2836(3) 0.1990(2) 0.0433(10) Uani 1 1 d . . .
H46 H 0.2720 0.2993 0.1716 0.065 Uiso 1 1 calc R . .
H47 H 0.3469 0.3232 0.2440 0.065 Uiso 1 1 calc R . .
H48 H 0.3304 0.2032 0.2037 0.065 Uiso 1 1 calc R . .
C20 C 0.4467(4) 0.2695(3) 0.06291(19) 0.0418(10) Uani 1 1 d . . .
H49 H 0.4252 0.1882 0.0625 0.063 Uiso 1 1 calc R . .
H50 H 0.5166 0.2895 0.0379 0.063 Uiso 1 1 calc R . .
H51 H 0.3809 0.2988 0.0413 0.063 Uiso 1 1 calc R . .
C21 C 0.4930(3) 0.4939(3) 0.15111(17) 0.0254(8) Uani 1 1 d . . .
C22 C 0.3728(3) 0.5201(4) 0.1207(2) 0.0447(10) Uani 1 1 d . . .
H52 H 0.3109 0.4951 0.1505 0.067 Uiso 1 1 calc R . .
H53 H 0.3516 0.4809 0.0756 0.067 Uiso 1 1 calc R . .
H54 H 0.3807 0.6005 0.1170 0.067 Uiso 1 1 calc R . .
C23 C 0.5912(3) 0.5419(3) 0.10517(18) 0.0320(8) Uani 1 1 d . . .
H55 H 0.5918 0.6215 0.1013 0.048 Uiso 1 1 calc R . .
H56 H 0.5751 0.5022 0.0600 0.048 Uiso 1 1 calc R . .
H57 H 0.6683 0.5321 0.1254 0.048 Uiso 1 1 calc R . .
C24 C 0.5220(3) 0.5556(3) 0.22350(18) 0.0364(9) Uani 1 1 d . . .
H58 H 0.5274 0.6359 0.2202 0.055 Uiso 1 1 calc R . .
H59 H 0.5976 0.5415 0.2435 0.055 Uiso 1 1 calc R . .
H60 H 0.4594 0.5281 0.2522 0.055 Uiso 1 1 calc R . .
C25 C 0.8342(3) 0.6587(3) 0.37615(18) 0.0382(9) Uani 1 1 d . . .
H61 H 0.8614 0.6095 0.4086 0.057 Uiso 1 1 calc R . .
H62 H 0.7477 0.6467 0.3725 0.057 Uiso 1 1 calc R . .
H63 H 0.8667 0.7366 0.3919 0.057 Uiso 1 1 calc R . .
C26 C 0.8349(3) 0.7396(3) 0.24418(19) 0.0371(9) Uani 1 1 d . . .
H64 H 0.8563 0.8103 0.2721 0.056 Uiso 1 1 calc R . .
H65 H 0.7489 0.7212 0.2341 0.056 Uiso 1 1 calc R . .
H66 H 0.8727 0.7464 0.2017 0.056 Uiso 1 1 calc R . .
C27 C 1.0485(3) 0.6788(3) 0.30709(17) 0.0285(8) Uani 1 1 d . . .
C28 C 1.0986(4) 0.7923(4) 0.3232(2) 0.0546(12) Uani 1 1 d . . .
H67 H 1.0487 0.8456 0.3263 0.066 Uiso 1 1 calc R . .
C29 C 1.2222(5) 0.8276(5) 0.3347(3) 0.0786(17) Uani 1 1 d . . .
H68 H 1.2546 0.9044 0.3453 0.094 Uiso 1 1 calc R . .
C30 C 1.2968(4) 0.7509(6) 0.3308(3) 0.0739(18) Uani 1 1 d . . .
H69 H 1.3798 0.7752 0.3386 0.089 Uiso 1 1 calc R . .
C31 C 1.2493(4) 0.6380(5) 0.3153(2) 0.0563(13) Uani 1 1 d . . .
H70 H 1.3001 0.5855 0.3128 0.068 Uiso 1 1 calc R . .
C32 C 1.1254(3) 0.6018(4) 0.30336(18) 0.0378(9) Uani 1 1 d . . .
H71 H 1.0937 0.5249 0.2927 0.045 Uiso 1 1 calc R . .
C33 C 1.0413(3) 0.4162(4) 0.1270(2) 0.0426(10) Uani 1 1 d . . .
H72 H 1.0800 0.4336 0.0856 0.064 Uiso 1 1 calc R . .
H73 H 1.0226 0.3352 0.1293 0.064 Uiso 1 1 calc R . .
H74 H 1.0943 0.4500 0.1667 0.064 Uiso 1 1 calc R . .
C34 C 0.8259(3) 0.3993(3) 0.04502(17) 0.0371(9) Uani 1 1 d . . .
H75 H 0.7499 0.4225 0.0359 0.056 Uiso 1 1 calc R . .
H76 H 0.8126 0.3186 0.0491 0.056 Uiso 1 1 calc R . .
H77 H 0.8751 0.4179 0.0077 0.056 Uiso 1 1 calc R . .
C35 C 0.9534(3) 0.6169(3) 0.09927(17) 0.0305(8) Uani 1 1 d . . .
C36 C 0.8794(4) 0.6683(3) 0.05542(19) 0.0390(10) Uani 1 1 d . . .
H78 H 0.8046 0.6272 0.0372 0.047 Uiso 1 1 calc R . .
C37 C 0.9152(5) 0.7784(4) 0.0387(2) 0.0557(12) Uani 1 1 d . . .
H79 H 0.8647 0.8110 0.0092 0.067 Uiso 1 1 calc R . .
C38 C 1.0253(5) 0.8407(4) 0.0653(3) 0.0630(14) Uani 1 1 d . . .
H80 H 1.0493 0.9152 0.0539 0.076 Uiso 1 1 calc R . .
C39 C 1.0996(4) 0.7924(4) 0.1086(2) 0.0581(13) Uani 1 1 d . . .
H81 H 1.1741 0.8344 0.1265 0.070 Uiso 1 1 calc R . .
C40 C 1.0642(4) 0.6816(4) 0.12574(19) 0.0429(10) Uani 1 1 d . . .
H82 H 1.1152 0.6500 0.1554 0.051 Uiso 1 1 calc R . .

loop_
_atom_site_aniso_label
_atom_site_aniso_U_11
_atom_site_aniso_U_22
_atom_site_aniso_U_33
_atom_site_aniso_U_23
_atom_site_aniso_U_13
_atom_site_aniso_U_12
Pd1 0.01873(13) 0.01853(13) 0.01888(14) 0.00045(10) 0.00083(10) 0.00233(10)
P1 0.0237(5) 0.0312(5) 0.0226(5) 0.0034(4) 0.0054(4) 0.0039(4)
P2 0.0252(5) 0.0202(5) 0.0267(5) -0.0023(4) -0.0002(4) 0.0027(4)
Si1 0.0210(5) 0.0194(5) 0.0168(5) 0.0006(3) 0.0009(4) 0.0040(4)
Si2 0.0196(5) 0.0182(5) 0.0183(5) -0.0009(4) -0.0017(4) 0.0028(4)
Si3 0.0276(5) 0.0305(5) 0.0208(5) 0.0010(4) 0.0043(4) 0.0048(4)
Si4 0.0251(5) 0.0235(5) 0.0217(5) 0.0000(4) -0.0031(4) 0.0069(4)
Si5 0.0341(6) 0.0219(5) 0.0250(5) -0.0057(4) -0.0040(4) 0.0056(4)
Si6 0.0197(5) 0.0271(5) 0.0276(5) 0.0032(4) -0.0047(4) 0.0034(4)
C1 0.039(2) 0.046(3) 0.037(2) 0.0016(18) 0.0117(18) 0.0163(19)
C2 0.035(2) 0.049(3) 0.024(2) -0.0018(17) 0.0054(17) 0.0066(19)
C3 0.033(2) 0.044(2) 0.031(2) 0.0068(17) 0.0065(17) -0.0009(18)
C4 0.060(3) 0.051(3) 0.059(3) 0.030(2) 0.012(2) 0.000(2)
C5 0.049(3) 0.079(4) 0.048(3) 0.011(2) 0.024(2) -0.004(3)
C6 0.043(3) 0.050(3) 0.053(3) 0.007(2) 0.007(2) -0.014(2)
C7 0.034(2) 0.033(2) 0.0255(19) -0.0005(15) -0.0060(16) 0.0061(17)
C8 0.030(2) 0.036(2) 0.037(2) -0.0008(17) -0.0004(17) 0.0107(17)
C9 0.038(2) 0.028(2) 0.031(2) 0.0057(16) -0.0061(17) 0.0102(17)
C10 0.064(3) 0.032(2) 0.043(2) 0.0060(18) -0.008(2) 0.015(2)
C11 0.058(3) 0.042(3) 0.037(2) 0.0159(19) -0.006(2) 0.009(2)
C12 0.049(3) 0.053(3) 0.068(3) 0.019(2) -0.011(2) 0.026(2)
C13 0.058(3) 0.034(2) 0.032(2) -0.0091(17) 0.002(2) -0.001(2)
C14 0.044(3) 0.042(3) 0.058(3) -0.016(2) -0.004(2) 0.018(2)
C15 0.040(2) 0.0214(19) 0.032(2) 0.0001(15) -0.0080(17) 0.0026(16)
C16 0.063(3) 0.032(2) 0.039(2) 0.0061(18) -0.002(2) 0.001(2)
C17 0.080(3) 0.020(2) 0.050(3) -0.0099(18) -0.010(2) 0.006(2)
C18 0.045(3) 0.033(2) 0.064(3) 0.012(2) -0.002(2) -0.008(2)
C19 0.027(2) 0.041(2) 0.062(3) 0.016(2) 0.0034(19) 0.0019(18)
C20 0.046(2) 0.035(2) 0.041(2) -0.0019(18) -0.0184(19) 0.0081(19)
C21 0.0223(18) 0.0275(19) 0.0278(19) 0.0027(15) -0.0016(15) 0.0096(15)
C22 0.029(2) 0.046(3) 0.061(3) 0.007(2) -0.005(2) 0.0150(19)
C23 0.035(2) 0.028(2) 0.035(2) 0.0060(16) 0.0008(17) 0.0103(16)
C24 0.036(2) 0.036(2) 0.040(2) 0.0015(17) 0.0025(18) 0.0142(18)
C25 0.041(2) 0.034(2) 0.039(2) -0.0078(17) 0.0105(18) 0.0057(18)
C26 0.041(2) 0.028(2) 0.041(2) -0.0008(17) -0.0058(18) 0.0062(17)
C27 0.0281(19) 0.030(2) 0.0249(19) 0.0010(15) 0.0042(15) -0.0022(16)
C28 0.046(3) 0.036(3) 0.073(3) -0.006(2) -0.006(2) -0.007(2)
C29 0.054(3) 0.060(4) 0.101(4) -0.001(3) -0.010(3) -0.032(3)
C30 0.033(3) 0.116(5) 0.062(3) 0.018(3) 0.002(2) -0.017(3)
C31 0.031(2) 0.091(4) 0.050(3) 0.011(3) 0.006(2) 0.017(3)
C32 0.032(2) 0.048(3) 0.031(2) 0.0033(18) 0.0032(17) 0.0021(19)
C33 0.035(2) 0.062(3) 0.038(2) 0.012(2) 0.0148(18) 0.021(2)
C34 0.043(2) 0.040(2) 0.025(2) -0.0028(17) 0.0072(17) 0.0012(19)
C35 0.033(2) 0.035(2) 0.0213(19) 0.0028(15) 0.0100(16) -0.0033(17)
C36 0.041(2) 0.040(2) 0.034(2) 0.0074(18) 0.0040(18) -0.0025(19)
C37 0.071(3) 0.043(3) 0.055(3) 0.020(2) 0.015(3) 0.006(2)
C38 0.083(4) 0.032(3) 0.070(3) 0.011(2) 0.023(3) -0.007(3)
C39 0.053(3) 0.057(3) 0.052(3) -0.001(2) 0.010(2) -0.021(2)
C40 0.039(2) 0.050(3) 0.032(2) 0.0016(19) 0.0047(18) -0.009(2)

loop_
_atom_type_symbol
_atom_type_description
_atom_type_scat_dispersion_real
_atom_type_scat_dispersion_imag
_atom_type_scat_source
C C 0.0033 0.0016 'International Tables Vol C Tables 4.2.6.8 and 6.1.1.4'
H H 0.0000 0.0000 'International Tables Vol C Tables 4.2.6.8 and 6.1.1.4'
P P 0.1023 0.0942 'International Tables Vol C Tables 4.2.6.8 and 6.1.1.4'
Pd Pd -0.9988 1.0072 'International Tables Vol C Tables 4.2.6.8 and 6.1.1.4'
Si Si 0.0817 0.0704 'International Tables Vol C Tables 4.2.6.8 and 6.1.1.4'

loop_
_geom_angle_atom_site_label_1
_geom_angle_atom_site_label_2
_geom_angle_atom_site_label_3
_geom_angle
_geom_angle_site_symmetry_1
_geom_angle_site_symmetry_3
_geom_angle_publ_flag
P2 Pd1 P1 101.14(4) . . ?
P2 Pd1 Si2 152.76(3) . . ?
P1 Pd1 Si2 102.13(3) . . ?
P2 Pd1 Si1 106.87(4) . . ?
P1 Pd1 Si1 148.44(3) . . ?
Si2 Pd1 Si1 55.96(3) . . ?
C34 P1 C33 99.05(18) . . ?
C34 P1 C35 101.83(17) . . ?
C33 P1 C35 101.52(18) . . ?
C34 P1 Pd1 120.28(13) . . ?
C33 P1 Pd1 110.81(13) . . ?
C35 P1 Pd1 119.95(11) . . ?
C26 P2 C27 102.83(17) . . ?
C26 P2 C25 99.55(18) . . ?
C27 P2 C25 101.54(16) . . ?
C26 P2 Pd1 110.58(12) . . ?
C27 P2 Pd1 119.45(12) . . ?
C25 P2 Pd1 119.92(13) . . ?
Si2 Si1 Si3 124.12(5) . . ?
Si2 Si1 Si4 121.28(5) . . ?
Si3 Si1 Si4 112.20(5) . . ?
Si2 Si1 Pd1 61.26(3) . . ?
Si3 Si1 Pd1 129.55(5) . . ?
Si4 Si1 Pd1 95.82(4) . . ?
Si1 Si2 Si5 119.99(5) . . ?
Si1 Si2 Si6 121.34(5) . . ?
Si5 Si2 Si6 110.30(5) . . ?
Si1 Si2 Pd1 62.78(3) . . ?
Si5 Si2 Pd1 128.11(5) . . ?
Si6 Si2 Pd1 107.37(4) . . ?
C1 Si3 C2 105.83(18) . . ?
C1 Si3 C3 105.65(18) . . ?
C2 Si3 C3 107.84(17) . . ?
C1 Si3 Si1 114.02(12) . . ?
C2 Si3 Si1 109.99(12) . . ?
C3 Si3 Si1 113.05(13) . . ?
C8 Si4 C7 106.24(17) . . ?
C8 Si4 C9 105.88(17) . . ?
C7 Si4 C9 104.45(16) . . ?
C8 Si4 Si1 109.57(12) . . ?
C7 Si4 Si1 105.35(12) . . ?
C9 Si4 Si1 124.06(12) . . ?
C14 Si5 C13 104.60(19) . . ?
C14 Si5 C15 107.42(18) . . ?
C13 Si5 C15 106.13(17) . . ?
C14 Si5 Si2 111.65(13) . . ?
C13 Si5 Si2 115.64(13) . . ?
C15 Si5 Si2 110.86(12) . . ?
C19 Si6 C20 105.28(19) . . ?
C19 Si6 C21 105.34(17) . . ?
C20 Si6 C21 105.86(16) . . ?
C19 Si6 Si2 116.71(13) . . ?
C20 Si6 Si2 107.97(13) . . ?
C21 Si6 Si2 114.79(11) . . ?
Si3 C1 H1 109.5 . . ?
Si3 C1 H2 109.5 . . ?
H1 C1 H2 109.5 . . ?
Si3 C1 H3 109.5 . . ?
H1 C1 H3 109.5 . . ?
H2 C1 H3 109.5 . . ?
Si3 C2 H4 109.5 . . ?
Si3 C2 H5 109.5 . . ?
H4 C2 H5 109.5 . . ?
Si3 C2 H6 109.5 . . ?
H4 C2 H6 109.5 . . ?
H5 C2 H6 109.5 . . ?
C6 C3 C4 108.3(4) . . ?
C6 C3 C5 108.2(3) . . ?
C4 C3 C5 108.3(3) . . ?
C6 C3 Si3 110.1(3) . . ?
C4 C3 Si3 111.6(3) . . ?
C5 C3 Si3 110.3(3) . . ?
C3 C4 H7 109.5 . . ?
C3 C4 H8 109.5 . . ?
H7 C4 H8 109.5 . . ?
C3 C4 H9 109.5 . . ?
H7 C4 H9 109.5 . . ?
H8 C4 H9 109.5 . . ?
C3 C5 H10 109.5 . . ?
C3 C5 H11 109.5 . . ?
H10 C5 H11 109.5 . . ?
C3 C5 H12 109.5 . . ?
H10 C5 H12 109.5 . . ?
H11 C5 H12 109.5 . . ?
C3 C6 H13 109.5 . . ?
C3 C6 H14 109.5 . . ?
H13 C6 H14 109.5 . . ?
C3 C6 H15 109.5 . . ?
H13 C6 H15 109.5 . . ?
H14 C6 H15 109.5 . . ?
Si4 C7 H16 109.5 . . ?
Si4 C7 H17 109.5 . . ?
H16 C7 H17 109.5 . . ?
Si4 C7 H18 109.5 . . ?
H16 C7 H18 109.5 . . ?
H17 C7 H18 109.5 . . ?
Si4 C8 H19 109.5 . . ?
Si4 C8 H20 109.5 . . ?
H19 C8 H20 109.5 . . ?
Si4 C8 H21 109.5 . . ?
H19 C8 H21 109.5 . . ?
H20 C8 H21 109.5 . . ?
C10 C9 C11 108.9(3) . . ?
C10 C9 C12 108.3(3) . . ?
C11 C9 C12 108.2(3) . . ?
C10 C9 Si4 112.4(2) . . ?
C11 C9 Si4 111.2(3) . . ?
C12 C9 Si4 107.7(3) . . ?
C9 C10 H22 109.5 . . ?
C9 C10 H23 109.5 . . ?
H22 C10 H23 109.5 . . ?
C9 C10 H24 109.5 . . ?
H22 C10 H24 109.5 . . ?
H23 C10 H24 109.5 . . ?
C9 C11 H25 109.5 . . ?
C9 C11 H26 109.5 . . ?
H25 C11 H26 109.5 . . ?
C9 C11 H27 109.5 . . ?
H25 C11 H27 109.5 . . ?
H26 C11 H27 109.5 . . ?
C9 C12 H28 109.5 . . ?
C9 C12 H29 109.5 . . ?
H28 C12 H29 109.5 . . ?
C9 C12 H30 109.5 . . ?
H28 C12 H30 109.5 . . ?
H29 C12 H30 109.5 . . ?
Si5 C13 H31 109.5 . . ?
Si5 C13 H32 109.5 . . ?
H31 C13 H32 109.5 . . ?
Si5 C13 H33 109.5 . . ?
H31 C13 H33 109.5 . . ?
H32 C13 H33 109.5 . . ?
Si5 C14 H34 109.5 . . ?
Si5 C14 H35 109.5 . . ?
H34 C14 H35 109.5 . . ?
Si5 C14 H36 109.5 . . ?
H34 C14 H36 109.5 . . ?
H35 C14 H36 109.5 . . ?
C18 C15 C16 108.5(3) . . ?
C18 C15 C17 108.3(3) . . ?
C16 C15 C17 108.3(3) . . ?
C18 C15 Si5 111.4(3) . . ?
C16 C15 Si5 110.4(2) . . ?
C17 C15 Si5 109.8(3) . . ?
C15 C16 H37 109.5 . . ?
C15 C16 H38 109.5 . . ?
H37 C16 H38 109.5 . . ?
C15 C16 H39 109.5 . . ?
H37 C16 H39 109.5 . . ?
H38 C16 H39 109.5 . . ?
C15 C17 H40 109.5 . . ?
C15 C17 H41 109.5 . . ?
H40 C17 H41 109.5 . . ?
C15 C17 H42 109.5 . . ?
H40 C17 H42 109.5 . . ?
H41 C17 H42 109.5 . . ?
C15 C18 H43 109.5 . . ?
C15 C18 H44 109.5 . . ?
H43 C18 H44 109.5 . . ?
C15 C18 H45 109.5 . . ?
H43 C18 H45 109.5 . . ?
H44 C18 H45 109.5 . . ?
Si6 C19 H46 109.5 . . ?
Si6 C19 H47 109.5 . . ?
H46 C19 H47 109.5 . . ?
Si6 C19 H48 109.5 . . ?
H46 C19 H48 109.5 . . ?
H47 C19 H48 109.5 . . ?
Si6 C20 H49 109.5 . . ?
Si6 C20 H50 109.5 . . ?
H49 C20 H50 109.5 . . ?
Si6 C20 H51 109.5 . . ?
H49 C20 H51 109.5 . . ?
H50 C20 H51 109.5 . . ?
C23 C21 C24 108.8(3) . . ?
C23 C21 C22 108.1(3) . . ?
C24 C21 C22 107.8(3) . . ?
C23 C21 Si6 110.8(2) . . ?
C24 C21 Si6 110.9(2) . . ?
C22 C21 Si6 110.2(2) . . ?
C21 C22 H52 109.5 . . ?
C21 C22 H53 109.5 . . ?
H52 C22 H53 109.5 . . ?
C21 C22 H54 109.5 . . ?
H52 C22 H54 109.5 . . ?
H53 C22 H54 109.5 . . ?
C21 C23 H55 109.5 . . ?
C21 C23 H56 109.5 . . ?
H55 C23 H56 109.5 . . ?
C21 C23 H57 109.5 . . ?
H55 C23 H57 109.5 . . ?
H56 C23 H57 109.5 . . ?
C21 C24 H58 109.5 . . ?
C21 C24 H59 109.5 . . ?
H58 C24 H59 109.5 . . ?
C21 C24 H60 109.5 . . ?
H58 C24 H60 109.5 . . ?
H59 C24 H60 109.5 . . ?
P2 C25 H61 109.5 . . ?
P2 C25 H62 109.5 . . ?
H61 C25 H62 109.5 . . ?
P2 C25 H63 109.5 . . ?
H61 C25 H63 109.5 . . ?
H62 C25 H63 109.5 . . ?
P2 C26 H64 109.5 . . ?
P2 C26 H65 109.5 . . ?
H64 C26 H65 109.5 . . ?
P2 C26 H66 109.5 . . ?
H64 C26 H66 109.5 . . ?
H65 C26 H66 109.5 . . ?
C28 C27 C32 118.1(4) . . ?
C28 C27 P2 122.7(3) . . ?
C32 C27 P2 119.1(3) . . ?
C27 C28 C29 120.7(5) . . ?
C27 C28 H67 119.6 . . ?
C29 C28 H67 119.6 . . ?
C30 C29 C28 120.5(5) . . ?
C30 C29 H68 119.7 . . ?
C28 C29 H68 119.7 . . ?
C29 C30 C31 119.8(5) . . ?
C29 C30 H69 120.1 . . ?
C31 C30 H69 120.1 . . ?
C30 C31 C32 120.1(5) . . ?
C30 C31 H70 120.0 . . ?
C32 C31 H70 120.0 . . ?
C27 C32 C31 120.7(4) . . ?
C27 C32 H71 119.7 . . ?
C31 C32 H71 119.7 . . ?
P1 C33 H72 109.5 . . ?
P1 C33 H73 109.5 . . ?
H72 C33 H73 109.5 . . ?
P1 C33 H74 109.5 . . ?
H72 C33 H74 109.5 . . ?
H73 C33 H74 109.5 . . ?
P1 C34 H75 109.5 . . ?
P1 C34 H76 109.5 . . ?
H75 C34 H76 109.5 . . ?
P1 C34 H77 109.5 . . ?
H75 C34 H77 109.5 . . ?
H76 C34 H77 109.5 . . ?
C40 C35 C36 117.6(4) . . ?
C40 C35 P1 121.1(3) . . ?
C36 C35 P1 121.2(3) . . ?
C37 C36 C35 121.2(4) . . ?
C37 C36 H78 119.4 . . ?
C35 C36 H78 119.4 . . ?
C36 C37 C38 120.3(4) . . ?
C36 C37 H79 119.9 . . ?
C38 C37 H79 119.9 . . ?
C39 C38 C37 119.7(4) . . ?
C39 C38 H80 120.1 . . ?
C37 C38 H80 120.1 . . ?
C38 C39 C40 120.4(4) . . ?
C38 C39 H81 119.8 . . ?
C40 C39 H81 119.8 . . ?
C39 C40 C35 120.9(4) . . ?
C39 C40 H82 119.6 . . ?
C35 C40 H82 119.6 . . ?

loop_
_geom_bond_atom_site_label_1
_geom_bond_atom_site_label_2
_geom_bond_distance
_geom_bond_site_symmetry_2
_geom_bond_publ_flag
Pd1 P2 2.3566(10) . ?
Pd1 P1 2.3574(10) . ?
Pd1 Si2 2.4287(10) . ?
Pd1 Si1 2.4632(10) . ?
P1 C34 1.824(3) . ?
P1 C33 1.826(4) . ?
P1 C35 1.831(4) . ?
P2 C26 1.827(4) . ?
P2 C27 1.833(4) . ?
P2 C25 1.835(4) . ?
Si1 Si2 2.2952(13) . ?
Si1 Si3 2.3772(13) . ?
Si1 Si4 2.3990(14) . ?
Si2 Si5 2.3713(14) . ?
Si2 Si6 2.4040(13) . ?
Si3 C1 1.876(4) . ?
Si3 C2 1.887(3) . ?
Si3 C3 1.918(4) . ?
Si4 C8 1.882(4) . ?
Si4 C7 1.886(3) . ?
Si4 C9 1.923(4) . ?
Si5 C14 1.875(4) . ?
Si5 C13 1.891(4) . ?
Si5 C15 1.917(4) . ?
Si6 C19 1.882(4) . ?
Si6 C20 1.887(4) . ?
Si6 C21 1.920(4) . ?
C1 H1 0.9600 . ?
C1 H2 0.9600 . ?
C1 H3 0.9600 . ?
C2 H4 0.9600 . ?
C2 H5 0.9600 . ?
C2 H6 0.9600 . ?
C3 C6 1.524(5) . ?
C3 C4 1.526(6) . ?
C3 C5 1.542(5) . ?
C4 H7 0.9600 . ?
C4 H8 0.9600 . ?
C4 H9 0.9600 . ?
C5 H10 0.9600 . ?
C5 H11 0.9600 . ?
C5 H12 0.9600 . ?
C6 H13 0.9600 . ?
C6 H14 0.9600 . ?
C6 H15 0.9600 . ?
C7 H16 0.9600 . ?
C7 H17 0.9600 . ?
C7 H18 0.9600 . ?
C8 H19 0.9600 . ?
C8 H20 0.9600 . ?
C8 H21 0.9600 . ?
C9 C10 1.536(5) . ?
C9 C11 1.538(5) . ?
C9 C12 1.539(5) . ?
C10 H22 0.9600 . ?
C10 H23 0.9600 . ?
C10 H24 0.9600 . ?
C11 H25 0.9600 . ?
C11 H26 0.9600 . ?
C11 H27 0.9600 . ?
C12 H28 0.9600 . ?
C12 H29 0.9600 . ?
C12 H30 0.9600 . ?
C13 H31 0.9600 . ?
C13 H32 0.9600 . ?
C13 H33 0.9600 . ?
C14 H34 0.9600 . ?
C14 H35 0.9600 . ?
C14 H36 0.9600 . ?
C15 C18 1.530(5) . ?
C15 C16 1.530(5) . ?
C15 C17 1.537(5) . ?
C16 H37 0.9600 . ?
C16 H38 0.9600 . ?
C16 H39 0.9600 . ?
C17 H40 0.9600 . ?
C17 H41 0.9600 . ?
C17 H42 0.9600 . ?
C18 H43 0.9600 . ?
C18 H44 0.9600 . ?
C18 H45 0.9600 . ?
C19 H46 0.9600 . ?
C19 H47 0.9600 . ?
C19 H48 0.9600 . ?
C20 H49 0.9600 . ?
C20 H50 0.9600 . ?
C20 H51 0.9600 . ?
C21 C23 1.531(5) . ?
C21 C24 1.532(5) . ?
C21 C22 1.535(5) . ?
C22 H52 0.9600 . ?
C22 H53 0.9600 . ?
C22 H54 0.9600 . ?
C23 H55 0.9600 . ?
C23 H56 0.9600 . ?
C23 H57 0.9600 . ?
C24 H58 0.9600 . ?
C24 H59 0.9600 . ?
C24 H60 0.9600 . ?
C25 H61 0.9600 . ?
C25 H62 0.9600 . ?
C25 H63 0.9600 . ?
C26 H64 0.9600 . ?
C26 H65 0.9600 . ?
C26 H66 0.9600 . ?
C27 C28 1.381(5) . ?
C27 C32 1.383(5) . ?
C28 C29 1.382(6) . ?
C28 H67 0.9300 . ?
C29 C30 1.361(7) . ?
C29 H68 0.9300 . ?
C30 C31 1.367(7) . ?
C30 H69 0.9300 . ?
C31 C32 1.388(5) . ?
C31 H70 0.9300 . ?
C32 H71 0.9300 . ?
C33 H72 0.9600 . ?
C33 H73 0.9600 . ?
C33 H74 0.9600 . ?
C34 H75 0.9600 . ?
C34 H76 0.9600 . ?
C34 H77 0.9600 . ?
C35 C40 1.391(5) . ?
C35 C36 1.397(5) . ?
C36 C37 1.375(5) . ?
C36 H78 0.9300 . ?
C37 C38 1.375(6) . ?
C37 H79 0.9300 . ?
C38 C39 1.371(7) . ?
C38 H80 0.9300 . ?
C39 C40 1.384(6) . ?
C39 H81 0.9300 . ?
C40 H82 0.9300 . ?
